data_1559298
loop_
_publ_author_name
'de Mattos-Shipley, Kate M. J.'
'Spencer, Catherine E.'
'Greco, Claudio'
'Heard, David M.'
'O'Flynn, Daniel E.'
'Dao, Trong T.'
'Song, Zhongshu'
'Mulholland, Nicholas P.'
'Vincent, Jason L.'
'Simpson, Thomas J.'
'Cox, Russell J.'
'Bailey, Andrew M.'
'Willis, Christine L.'

_publ_section_title
;
 Uncovering biosynthetic relationships between antifungal nonadrides and
 octadrides
;
_journal_name_full 'Chemical Science'
_journal_paper_doi 10.1039/D0SC04309E
_journal_year 2020
_chemical_absolute_configuration unk
_chemical_formula_moiety 'C22 H28 O7'
_chemical_formula_sum 'C22 H28 O7'
_chemical_formula_weight 404.44
_space_group_crystal_system orthorhombic
_space_group_IT_number 19
_space_group_name_Hall 'P 2ac 2ab'
_space_group_name_H-M_alt 'P 21 21 21'
_atom_sites_solution_hydrogens geom
_atom_sites_solution_primary direct
_audit_creation_date 2020-06-22
_audit_creation_method
;
Olex2 1.3
(compiled Nov 21 2019 18:26:39 for OlexSys, GUI svn.r6003)
;
_audit_update_record
;
2020-06-22 deposited with the CCDC.	2020-10-07 downloaded from the CCDC.
;
_cell_angle_alpha 90
_cell_angle_beta 90
_cell_angle_gamma 90
_cell_formula_units_Z 4
_cell_length_a 8.0210(2)
_cell_length_b 10.0682(2)
_cell_length_c 29.3914(7)
_cell_measurement_reflns_used 5410
_cell_measurement_temperature 100(2)
_cell_measurement_theta_max 24.088
_cell_measurement_theta_min 2.452
_cell_volume 2373.56(9)
_computing_cell_refinement 'SAINT v8.37A (Bruker, 2015)'
_computing_data_reduction 'SAINT v8.37A (Bruker, 2015)'
_computing_molecular_graphics 'Olex2 1.3 (Dolomanov et al., 2009)'
_computing_publication_material 'Olex2 1.3 (Dolomanov et al., 2009)'
_computing_structure_refinement 'SHELXL 2018/3 (Sheldrick, 2015)'
_computing_structure_solution 'SHELXS  (Sheldrick, 2008)'
_diffrn_ambient_temperature 100(2)
_diffrn_detector 'Bruker area detector'
_diffrn_detector_type 'CCD area detector'
_diffrn_measured_fraction_theta_full 0.999
_diffrn_measured_fraction_theta_max 0.999
_diffrn_measurement_device 'Bruker Apex II kappa CCD area detector'
_diffrn_measurement_device_type 'Bruker Apex II kappa CCD area detector'
_diffrn_measurement_method '\f and \w scans'
_diffrn_radiation_monochromator graphite
_diffrn_radiation_type MoK\a
_diffrn_radiation_wavelength 0.71073
_diffrn_reflns_av_R_equivalents 0.0372
_diffrn_reflns_av_unetI/netI 0.0385
_diffrn_reflns_Laue_measured_fraction_full 0.999
_diffrn_reflns_Laue_measured_fraction_max 0.999
_diffrn_reflns_limit_h_max 10
_diffrn_reflns_limit_h_min -10
_diffrn_reflns_limit_k_max 13
_diffrn_reflns_limit_k_min -13
_diffrn_reflns_limit_l_max 35
_diffrn_reflns_limit_l_min -38
_diffrn_reflns_number 21576
_diffrn_reflns_point_group_measured_fraction_full 1.000
_diffrn_reflns_point_group_measured_fraction_max 0.999
_diffrn_reflns_theta_full 26.000
_diffrn_reflns_theta_max 27.936
_diffrn_reflns_theta_min 2.138
_diffrn_source 'fine-focus sealed tube'
_exptl_absorpt_coefficient_mu 0.084
_exptl_absorpt_correction_T_max 0.7456
_exptl_absorpt_correction_T_min 0.6468
_exptl_absorpt_correction_type multi-scan
_exptl_absorpt_process_details
;
SADABS-2014/5 (Bruker,2014/5) was used for absorption correction.
wR2(int) was 0.0723 before and 0.0468 after correction.
The Ratio of minimum to maximum transmission is 0.8675.
The \l/2 correction factor is Not present.
;
_exptl_crystal_colour colourless
_exptl_crystal_colour_primary colourless
_exptl_crystal_density_diffrn 1.132
_exptl_crystal_description block
_exptl_crystal_F_000 864
_exptl_crystal_size_max 0.577
_exptl_crystal_size_mid 0.408
_exptl_crystal_size_min 0.226
_refine_diff_density_max 0.293
_refine_diff_density_min -0.316
_refine_diff_density_rms 0.052
_refine_ls_extinction_method none
_refine_ls_goodness_of_fit_ref 1.059
_refine_ls_hydrogen_treatment constr
_refine_ls_matrix_type full
_refine_ls_number_parameters 306
_refine_ls_number_reflns 5685
_refine_ls_number_restraints 105
_refine_ls_restrained_S_all 1.067
_refine_ls_R_factor_all 0.0678
_refine_ls_R_factor_gt 0.0547
_refine_ls_shift/su_max 0.001
_refine_ls_shift/su_mean 0.000
_refine_ls_structure_factor_coef Fsqd
_refine_ls_weighting_details 'w=1/[\s^2^(Fo^2^)+(0.0695P)^2^+0.8984P] where P=(Fo^2^+2Fc^2^)/3'
_refine_ls_weighting_scheme calc
_refine_ls_wR_factor_gt 0.1346
_refine_ls_wR_factor_ref 0.1410
_reflns_Friedel_coverage 0.752
_reflns_Friedel_fraction_full 1.000
_reflns_Friedel_fraction_max 0.998
_reflns_number_gt 4779
_reflns_number_total 5685
_reflns_threshold_expression 'I > 2\s(I)'
_cod_data_source_file d0sc04309e2.cif
_cod_data_source_block 16_scy5_sq
_cod_database_code 1559298
_shelx_shelxl_version_number 2018/3
_shelx_space_group_comment
;
The symmetry employed for this shelxl refinement is uniquely defined
by the following loop, which should always be used as a source of
symmetry information in preference to the above space-group names.
They are only intended as comments.
;
_shelx_estimated_absorpt_t_max 0.981
_shelx_estimated_absorpt_t_min 0.953
_olex2_refinement_description
;
1. Fixed Uiso
 At 1.2 times of:
  All C(H) groups, All C(H,H) groups, All C(H,H,H,H) groups
 At 1.5 times of:
  All C(H,H,H) groups, All O(H) groups
2. Restrained distances
 C14-C13 \\sim C14A-C13 \\sim C15A-C14A \\sim C15-C14 \\sim C16-C15 \\sim
C16A-C15A
 with sigma of 0.01
3. Uiso/Uaniso restraints and constraints
C14A \\sim C15A \\sim C14 \\sim C16A \\sim C16 \\sim C15: within 2A with sigma
of 0.01 and sigma for terminal atoms of 0.02 within 2A
Uanis(C16) \\sim Ueq, Uanis(C16A) \\sim Ueq: with sigma of 0.003 and sigma for
terminal atoms of 0.006
Uanis(C21) \\sim Ueq, Uanis(C21A) \\sim Ueq: with sigma of 0.01 and sigma for
terminal atoms of 0.02
Uanis(C21A) = Uanis(C21)
4. Others
 Fixed Sof: H13A(0.6409) H13B(0.6409) H13C(0.3591) H13D(0.3591) C14(0.6409)
 H14A(0.6409) H14B(0.6409) C15(0.6409) H15A(0.6409) H15B(0.6409) C16(0.6409)
 H16A(0.6409) H16B(0.6409) H16C(0.6409) H20A(0.47598) H20B(0.47598)
 H20C(0.52402) H20D(0.52402) C21(0.47598) H21A(0.47598) H21B(0.47598)
 C22(0.47598) H22A(0.47598) H22B(0.47598) H22C(0.47598) C21A(0.52402)
 H21C(0.52402) H21D(0.52402) C22A(0.52402) H22D(0.52402) H22E(0.52402)
 H22F(0.52402) C14A(0.3591) H14C(0.3591) H14D(0.3591) C15A(0.3591) H15C(0.3591)
 H15D(0.3591) C16A(0.3591) H16D(0.3591) H16E(0.3591) H16F(0.3591)
5.a Ternary CH refined with riding coordinates:
 C4(H4)
5.b Secondary CH2 refined with riding coordinates:
 C1(H1A,H1B), C5(H5A,H5B), C8(H8A,H8B), C12(H12A,H12B), C13(H13A,H13B),
 C13(H13C,H13D), C14(H14A,H14B), C15(H15A,H15B), C19(H19A,H19B), C20(H20A,H20B),
  C20(H20C,H20D), C21(H21A,H21B), C21A(H21C,H21D), C14A(H14C,H14D), C15A(H15C,
 H15D)
5.c Idealised Me refined as rotating group:
 C16(H16A,H16B,H16C), C22(H22A,H22B,H22C), C22A(H22D,H22E,H22F), C16A(H16D,
 H16E,H16F)
5.d Idealised tetrahedral OH refined as rotating group:
 O7(H7)
;
_olex2_submission_special_instructions 'No special instructions were received'

loop_
_space_group_symop_operation_xyz
'x, y, z'
'-x+1/2, -y, z+1/2'
'x+1/2, -y+1/2, -z'
'-x, y+1/2, -z+1/2'

loop_
_atom_site_label
_atom_site_type_symbol
_atom_site_fract_x
_atom_site_fract_y
_atom_site_fract_z
_atom_site_U_iso_or_equiv
_atom_site_adp_type
_atom_site_occupancy
_atom_site_site_symmetry_order
_atom_site_calc_flag
_atom_site_refinement_flags_posn
_atom_site_refinement_flags_adp
_atom_site_refinement_flags_occupancy
_atom_site_disorder_assembly
_atom_site_disorder_group
O1 O 0.2490(3) 0.7933(2) 0.32404(7) 0.0272(5) Uani 1 1 d . . . . .
O2 O 0.3070(3) 0.6493(3) 0.38061(8) 0.0400(6) Uani 1 1 d . . . . .
O3 O 0.2531(3) 0.8910(2) 0.25585(8) 0.0290(5) Uani 1 1 d . . . . .
O4 O 0.9081(3) 1.0403(2) 0.30650(8) 0.0326(5) Uani 1 1 d . . . . .
O5 O 0.8290(3) 1.0377(2) 0.23282(8) 0.0361(6) Uani 1 1 d . . . . .
O6 O 0.9753(3) 0.9715(3) 0.37704(9) 0.0421(6) Uani 1 1 d . . . . .
O7 O 0.6706(3) 0.7311(2) 0.39401(7) 0.0306(5) Uani 1 1 d . . . . .
H7 H 0.701198 0.727000 0.421304 0.046 Uiso 1 1 calc R U . . .
C1 C 0.6208(4) 0.5737(3) 0.33370(10) 0.0221(6) Uani 1 1 d . . . . .
H1A H 0.682212 0.537505 0.307242 0.027 Uiso 1 1 calc R U . . .
H1B H 0.559072 0.499363 0.347896 0.027 Uiso 1 1 calc R U . . .
C2 C 0.4976(4) 0.6738(3) 0.31692(10) 0.0220(6) Uani 1 1 d . . . . .
C3 C 0.4802(3) 0.7452(3) 0.27868(9) 0.0197(5) Uani 1 1 d . . . . .
C4 C 0.5788(3) 0.7568(3) 0.23544(9) 0.0219(6) Uani 1 1 d . . . . .
H4 H 0.559774 0.848242 0.223211 0.026 Uiso 1 1 calc R U . . .
C5 C 0.7692(3) 0.7402(3) 0.24203(10) 0.0220(6) Uani 1 1 d . . . . .
H5A H 0.793760 0.647733 0.251318 0.026 Uiso 1 1 calc R U . . .
H5B H 0.826695 0.757178 0.212789 0.026 Uiso 1 1 calc R U . . .
C6 C 0.8338(3) 0.8337(3) 0.27729(10) 0.0231(6) Uani 1 1 d . . . . .
C7 C 0.8804(3) 0.8126(3) 0.32025(10) 0.0234(6) Uani 1 1 d . . . . .
C8 C 0.9041(4) 0.6879(3) 0.34606(10) 0.0230(6) Uani 1 1 d . . . . .
H8A H 0.988292 0.704387 0.370036 0.028 Uiso 1 1 calc R U . . .
H8B H 0.951332 0.620718 0.325095 0.028 Uiso 1 1 calc R U . . .
C9 C 0.7495(4) 0.6277(3) 0.36867(9) 0.0226(6) Uani 1 1 d . . . . .
C10 C 0.3483(4) 0.6989(3) 0.34573(11) 0.0276(7) Uani 1 1 d . . . . .
C11 C 0.3195(3) 0.8191(3) 0.28248(10) 0.0225(6) Uani 1 1 d . . . . .
C12 C 0.5061(4) 0.6586(3) 0.20069(10) 0.0257(6) Uani 1 1 d . . . . .
H12A H 0.514040 0.567796 0.213436 0.031 Uiso 1 1 calc R U . . .
H12B H 0.386332 0.678976 0.196477 0.031 Uiso 1 1 calc R U . . .
C13 C 0.5909(5) 0.6599(4) 0.15410(11) 0.0419(9) Uani 1 1 d D . . . .
H13A H 0.587514 0.751063 0.141548 0.050 Uiso 0.6409 1 calc R U P A 1
H13B H 0.709332 0.634247 0.157691 0.050 Uiso 0.6409 1 calc R U P A 1
H13C H 0.698783 0.612257 0.155446 0.050 Uiso 0.3591 1 calc R U P B 2
H13D H 0.611693 0.752265 0.144086 0.050 Uiso 0.3591 1 calc R U P B 2
C14 C 0.5070(14) 0.5651(13) 0.1208(3) 0.053(3) Uani 0.6409 1 d D U P C 1
H14A H 0.389184 0.591529 0.116428 0.064 Uiso 0.6409 1 calc R U P C 1
H14B H 0.508817 0.473793 0.133288 0.064 Uiso 0.6409 1 calc R U P C 1
C15 C 0.5985(13) 0.5681(12) 0.0749(3) 0.074(2) Uani 0.6409 1 d D U P C 1
H15A H 0.715845 0.540466 0.079289 0.089 Uiso 0.6409 1 calc R U P C 1
H15B H 0.598397 0.659823 0.062765 0.089 Uiso 0.6409 1 calc R U P C 1
C16 C 0.5142(18) 0.4747(13) 0.0404(3) 0.116(4) Uani 0.6409 1 d D U P C 1
H16A H 0.577569 0.475054 0.011867 0.174 Uiso 0.6409 1 calc R U P C 1
H16B H 0.400201 0.505313 0.034545 0.174 Uiso 0.6409 1 calc R U P C 1
H16C H 0.511166 0.384377 0.052751 0.174 Uiso 0.6409 1 calc R U P C 1
C17 C 0.8533(3) 0.9777(3) 0.26765(11) 0.0272(7) Uani 1 1 d . . . . .
C18 C 0.9277(4) 0.9425(3) 0.34002(12) 0.0297(7) Uani 1 1 d . . . . .
C19 C 0.8045(4) 0.5150(3) 0.40049(11) 0.0314(7) Uani 1 1 d . . . . .
H19A H 0.883114 0.552015 0.423144 0.038 Uiso 1 1 calc R U . . .
H19B H 0.705357 0.482881 0.417280 0.038 Uiso 1 1 calc R U . . .
C20 C 0.8874(6) 0.3962(4) 0.37752(13) 0.0436(9) Uani 1 1 d . . . . .
H20A H 0.798940 0.341173 0.363527 0.052 Uiso 0.476 1 calc R U P D 1
H20B H 0.958483 0.430007 0.352531 0.052 Uiso 0.476 1 calc R U P D 1
H20C H 0.983507 0.425966 0.358994 0.052 Uiso 0.524 1 calc R U P E 2
H20D H 0.807068 0.350541 0.357304 0.052 Uiso 0.524 1 calc R U P E 2
C21 C 0.994(2) 0.306(3) 0.4074(8) 0.053(3) Uani 0.476 1 d . U P F 1
H21A H 1.088782 0.357910 0.419819 0.064 Uiso 0.476 1 calc R U P F 1
H21B H 1.039848 0.233061 0.388800 0.064 Uiso 0.476 1 calc R U P F 1
C22 C 0.8924(17) 0.2482(10) 0.4469(4) 0.069(3) Uani 0.476 1 d . . P F 1
H22A H 0.797640 0.198057 0.434687 0.103 Uiso 0.476 1 calc R U P F 1
H22B H 0.851415 0.320395 0.466200 0.103 Uiso 0.476 1 calc R U P F 1
H22C H 0.963273 0.188832 0.464879 0.103 Uiso 0.476 1 calc R U P F 1
C21A C 0.947(2) 0.300(3) 0.4158(7) 0.053(3) Uani 0.524 1 d . U P F 2
H21C H 0.856465 0.289443 0.438314 0.064 Uiso 0.524 1 calc R U P F 2
H21D H 0.970036 0.211977 0.402300 0.064 Uiso 0.524 1 calc R U P F 2
C22A C 1.1010(16) 0.3484(11) 0.4397(4) 0.084(4) Uani 0.524 1 d . . P F 2
H22D H 1.180896 0.382118 0.417313 0.126 Uiso 0.524 1 calc R U P F 2
H22E H 1.151481 0.274798 0.456667 0.126 Uiso 0.524 1 calc R U P F 2
H22F H 1.071103 0.419750 0.460910 0.126 Uiso 0.524 1 calc R U P F 2
C14A C 0.471(3) 0.590(3) 0.1211(6) 0.064(4) Uani 0.3591 1 d D U P C 2
H14C H 0.358736 0.628327 0.125467 0.076 Uiso 0.3591 1 calc R U P C 2
H14D H 0.464584 0.495108 0.130070 0.076 Uiso 0.3591 1 calc R U P C 2
C15A C 0.512(2) 0.5950(19) 0.0698(6) 0.073(3) Uani 0.3591 1 d D U P C 2
H15C H 0.415594 0.565600 0.051179 0.087 Uiso 0.3591 1 calc R U P C 2
H15D H 0.545215 0.685449 0.060263 0.087 Uiso 0.3591 1 calc R U P C 2
C16A C 0.657(2) 0.497(2) 0.0665(7) 0.101(5) Uani 0.3591 1 d D U P C 2
H16D H 0.738719 0.530337 0.044484 0.151 Uiso 0.3591 1 calc R U P C 2
H16E H 0.615470 0.410471 0.056625 0.151 Uiso 0.3591 1 calc R U P C 2
H16F H 0.710051 0.488490 0.096427 0.151 Uiso 0.3591 1 calc R U P C 2

loop_
_atom_site_aniso_label
_atom_site_aniso_U_11
_atom_site_aniso_U_22
_atom_site_aniso_U_33
_atom_site_aniso_U_23
_atom_site_aniso_U_13
_atom_site_aniso_U_12
O1 0.0158(9) 0.0368(12) 0.0291(11) -0.0044(9) 0.0025(8) 0.0017(9)
O2 0.0238(11) 0.0703(18) 0.0259(12) 0.0074(12) 0.0046(9) -0.0002(12)
O3 0.0210(10) 0.0233(11) 0.0429(13) 0.0047(9) 0.0006(10) 0.0028(9)
O4 0.0234(11) 0.0225(11) 0.0518(14) -0.0017(10) 0.0012(10) -0.0025(9)
O5 0.0283(12) 0.0300(12) 0.0499(15) 0.0128(11) 0.0092(11) 0.0023(10)
O6 0.0392(14) 0.0356(14) 0.0515(15) -0.0164(12) -0.0089(12) 0.0018(11)
O7 0.0254(11) 0.0374(13) 0.0291(11) -0.0054(10) 0.0024(9) 0.0039(10)
C1 0.0206(14) 0.0233(14) 0.0224(13) 0.0026(11) 0.0006(11) -0.0031(11)
C2 0.0189(12) 0.0252(14) 0.0219(13) -0.0021(11) -0.0010(11) -0.0055(12)
C3 0.0152(12) 0.0181(13) 0.0259(14) -0.0016(11) -0.0008(11) -0.0007(11)
C4 0.0178(12) 0.0224(13) 0.0254(14) 0.0043(11) 0.0012(11) 0.0019(12)
C5 0.0185(13) 0.0239(14) 0.0236(14) 0.0046(11) 0.0039(11) 0.0024(12)
C6 0.0142(12) 0.0222(14) 0.0329(15) 0.0054(12) 0.0062(11) 0.0016(11)
C7 0.0124(12) 0.0249(14) 0.0330(15) -0.0022(12) 0.0034(11) 0.0005(11)
C8 0.0182(13) 0.0238(14) 0.0270(14) -0.0006(12) -0.0016(11) 0.0030(12)
C9 0.0219(13) 0.0238(14) 0.0221(14) -0.0013(11) -0.0009(12) 0.0006(12)
C10 0.0166(13) 0.0393(18) 0.0269(15) -0.0032(14) -0.0017(11) -0.0041(13)
C11 0.0166(12) 0.0184(13) 0.0323(15) -0.0070(12) 0.0015(12) -0.0051(11)
C12 0.0247(15) 0.0293(16) 0.0231(14) 0.0030(12) -0.0024(12) 0.0008(13)
C13 0.048(2) 0.052(2) 0.0260(16) -0.0003(16) 0.0041(15) -0.0048(19)
C14 0.068(5) 0.062(5) 0.030(3) -0.013(3) -0.002(3) -0.004(4)
C15 0.072(6) 0.097(6) 0.053(4) -0.026(4) -0.005(4) -0.004(5)
C16 0.131(6) 0.123(6) 0.094(6) -0.010(5) 0.012(5) -0.024(6)
C17 0.0143(13) 0.0229(14) 0.0443(19) 0.0031(13) 0.0054(12) -0.0001(11)
C18 0.0185(14) 0.0279(16) 0.0427(18) -0.0033(14) 0.0018(13) 0.0010(13)
C19 0.0353(17) 0.0311(17) 0.0277(16) 0.0040(13) -0.0058(13) -0.0023(14)
C20 0.055(2) 0.0275(17) 0.048(2) 0.0014(16) -0.0102(19) 0.0072(17)
C21 0.059(8) 0.036(3) 0.064(7) 0.004(4) -0.005(6) 0.017(6)
C22 0.108(9) 0.038(5) 0.061(6) 0.011(5) -0.008(6) 0.008(6)
C21A 0.059(8) 0.036(3) 0.064(7) 0.004(4) -0.005(6) 0.017(6)
C22A 0.104(9) 0.066(6) 0.082(7) -0.009(6) -0.044(7) 0.029(7)
C14A 0.081(8) 0.074(8) 0.036(6) -0.011(6) 0.007(6) -0.014(7)
C15A 0.077(7) 0.087(7) 0.054(6) -0.025(5) -0.009(6) -0.003(7)
C16A 0.100(8) 0.102(8) 0.100(8) -0.019(6) -0.012(6) 0.001(7)

loop_
_atom_type_symbol
_atom_type_description
_atom_type_scat_dispersion_real
_atom_type_scat_dispersion_imag
_atom_type_scat_source
C C 0.0033 0.0016 'International Tables Vol C Tables 4.2.6.8 and 6.1.1.4'
H H 0.0000 0.0000 'International Tables Vol C Tables 4.2.6.8 and 6.1.1.4'
O O 0.0106 0.0060 'International Tables Vol C Tables 4.2.6.8 and 6.1.1.4'

loop_
_geom_angle_atom_site_label_1
_geom_angle_atom_site_label_2
_geom_angle_atom_site_label_3
_geom_angle
_geom_angle_site_symmetry_1
_geom_angle_site_symmetry_3
_geom_angle_publ_flag
C11 O1 C10 107.5(2) . . ?
C17 O4 C18 107.2(2) . . ?
C9 O7 H7 109.5 . . ?
H1A C1 H1B 107.5 . . ?
C2 C1 H1A 108.5 . . ?
C2 C1 H1B 108.5 . . ?
C2 C1 C9 114.9(2) . . ?
C9 C1 H1A 108.5 . . ?
C9 C1 H1B 108.5 . . ?
C3 C2 C1 134.9(3) . . ?
C3 C2 C10 107.6(3) . . ?
C10 C2 C1 117.3(3) . . ?
C2 C3 C4 134.1(3) . . ?
C2 C3 C11 107.1(2) . . ?
C11 C3 C4 118.7(2) . . ?
C3 C4 H4 107.2 . . ?
C3 C4 C5 113.9(2) . . ?
C3 C4 C12 108.2(2) . . ?
C5 C4 H4 107.2 . . ?
C12 C4 H4 107.2 . . ?
C12 C4 C5 112.8(2) . . ?
C4 C5 H5A 109.4 . . ?
C4 C5 H5B 109.4 . . ?
H5A C5 H5B 108.0 . . ?
C6 C5 C4 111.2(2) . . ?
C6 C5 H5A 109.4 . . ?
C6 C5 H5B 109.4 . . ?
C7 C6 C5 130.9(3) . . ?
C7 C6 C17 107.8(3) . . ?
C17 C6 C5 121.3(3) . . ?
C6 C7 C8 131.0(3) . . ?
C6 C7 C18 107.6(3) . . ?
C8 C7 C18 121.1(3) . . ?
C7 C8 H8A 108.0 . . ?
C7 C8 H8B 108.0 . . ?
C7 C8 C9 117.0(2) . . ?
H8A C8 H8B 107.3 . . ?
C9 C8 H8A 108.0 . . ?
C9 C8 H8B 108.0 . . ?
O7 C9 C1 107.8(2) . . ?
O7 C9 C8 107.3(2) . . ?
O7 C9 C19 110.4(2) . . ?
C8 C9 C1 112.9(2) . . ?
C8 C9 C19 108.9(3) . . ?
C19 C9 C1 109.6(2) . . ?
O1 C10 C2 108.4(3) . . ?
O2 C10 O1 121.4(3) . . ?
O2 C10 C2 130.1(3) . . ?
O1 C11 C3 109.2(2) . . ?
O3 C11 O1 121.1(3) . . ?
O3 C11 C3 129.7(3) . . ?
C4 C12 H12A 108.5 . . ?
C4 C12 H12B 108.5 . . ?
H12A C12 H12B 107.5 . . ?
C13 C12 C4 114.9(3) . . ?
C13 C12 H12A 108.5 . . ?
C13 C12 H12B 108.5 . . ?
C12 C13 H13A 109.2 . . ?
C12 C13 H13B 109.2 . . ?
C12 C13 H13C 110.4 . . ?
C12 C13 H13D 110.4 . . ?
C12 C13 C14A 106.5(8) . . ?
H13A C13 H13B 107.9 . . ?
H13C C13 H13D 108.6 . . ?
C14 C13 C12 111.9(5) . . ?
C14 C13 H13A 109.2 . . ?
C14 C13 H13B 109.2 . . ?
C14A C13 H13C 110.4 . . ?
C14A C13 H13D 110.4 . . ?
C13 C14 H14A 109.7 . . ?
C13 C14 H14B 109.7 . . ?
C13 C14 C15 110.0(7) . . ?
H14A C14 H14B 108.2 . . ?
C15 C14 H14A 109.7 . . ?
C15 C14 H14B 109.7 . . ?
C14 C15 H15A 109.5 . . ?
C14 C15 H15B 109.5 . . ?
C14 C15 C16 110.9(8) . . ?
H15A C15 H15B 108.0 . . ?
C16 C15 H15A 109.5 . . ?
C16 C15 H15B 109.5 . . ?
C15 C16 H16A 109.5 . . ?
C15 C16 H16B 109.5 . . ?
C15 C16 H16C 109.5 . . ?
H16A C16 H16B 109.5 . . ?
H16A C16 H16C 109.5 . . ?
H16B C16 H16C 109.5 . . ?
O4 C17 C6 108.8(3) . . ?
O5 C17 O4 121.8(3) . . ?
O5 C17 C6 129.4(3) . . ?
O4 C18 C7 108.4(3) . . ?
O6 C18 O4 120.4(3) . . ?
O6 C18 C7 131.1(3) . . ?
C9 C19 H19A 108.3 . . ?
C9 C19 H19B 108.3 . . ?
H19A C19 H19B 107.4 . . ?
C20 C19 C9 115.8(3) . . ?
C20 C19 H19A 108.3 . . ?
C20 C19 H19B 108.3 . . ?
C19 C20 H20A 108.0 . . ?
C19 C20 H20B 108.0 . . ?
C19 C20 H20C 110.2 . . ?
C19 C20 H20D 110.2 . . ?
C19 C20 C21A 107.5(9) . . ?
H20A C20 H20B 107.3 . . ?
H20C C20 H20D 108.5 . . ?
C21 C20 C19 117.0(10) . . ?
C21 C20 H20A 108.0 . . ?
C21 C20 H20B 108.0 . . ?
C21A C20 H20C 110.2 . . ?
C21A C20 H20D 110.2 . . ?
C20 C21 H21A 109.3 . . ?
C20 C21 H21B 109.3 . . ?
C20 C21 C22 111.4(13) . . ?
H21A C21 H21B 108.0 . . ?
C22 C21 H21A 109.3 . . ?
C22 C21 H21B 109.3 . . ?
C21 C22 H22A 109.5 . . ?
C21 C22 H22B 109.5 . . ?
C21 C22 H22C 109.5 . . ?
H22A C22 H22B 109.5 . . ?
H22A C22 H22C 109.5 . . ?
H22B C22 H22C 109.5 . . ?
C20 C21A H21C 109.0 . . ?
C20 C21A H21D 109.0 . . ?
H21C C21A H21D 107.8 . . ?
C22A C21A C20 113.0(15) . . ?
C22A C21A H21C 109.0 . . ?
C22A C21A H21D 109.0 . . ?
C21A C22A H22D 109.5 . . ?
C21A C22A H22E 109.5 . . ?
C21A C22A H22F 109.5 . . ?
H22D C22A H22E 109.5 . . ?
H22D C22A H22F 109.5 . . ?
H22E C22A H22F 109.5 . . ?
C13 C14A H14C 107.8 . . ?
C13 C14A H14D 107.8 . . ?
C13 C14A C15A 118.0(14) . . ?
H14C C14A H14D 107.1 . . ?
C15A C14A H14C 107.8 . . ?
C15A C14A H14D 107.8 . . ?
C14A C15A H15C 111.5 . . ?
C14A C15A H15D 111.5 . . ?
H15C C15A H15D 109.3 . . ?
C16A C15A C14A 101.5(18) . . ?
C16A C15A H15C 111.5 . . ?
C16A C15A H15D 111.5 . . ?
C15A C16A H16D 109.5 . . ?
C15A C16A H16E 109.5 . . ?
C15A C16A H16F 109.5 . . ?
H16D C16A H16E 109.5 . . ?
H16D C16A H16F 109.5 . . ?
H16E C16A H16F 109.5 . . ?

loop_
_geom_bond_atom_site_label_1
_geom_bond_atom_site_label_2
_geom_bond_distance
_geom_bond_site_symmetry_2
_geom_bond_publ_flag
O1 C10 1.394(4) . ?
O1 C11 1.371(4) . ?
O2 C10 1.188(4) . ?
O3 C11 1.192(4) . ?
O4 C17 1.377(4) . ?
O4 C18 1.402(4) . ?
O5 C17 1.204(4) . ?
O6 C18 1.190(4) . ?
O7 H7 0.8400 . ?
O7 C9 1.427(4) . ?
C1 H1A 0.9900 . ?
C1 H1B 0.9900 . ?
C1 C2 1.495(4) . ?
C1 C9 1.555(4) . ?
C2 C3 1.342(4) . ?
C2 C10 1.488(4) . ?
C3 C4 1.501(4) . ?
C3 C11 1.493(4) . ?
C4 H4 1.0000 . ?
C4 C5 1.548(4) . ?
C4 C12 1.537(4) . ?
C5 H5A 0.9900 . ?
C5 H5B 0.9900 . ?
C5 C6 1.493(4) . ?
C6 C7 1.334(4) . ?
C6 C17 1.486(4) . ?
C7 C8 1.480(4) . ?
C7 C18 1.480(4) . ?
C8 H8A 0.9900 . ?
C8 H8B 0.9900 . ?
C8 C9 1.532(4) . ?
C9 C19 1.535(4) . ?
C12 H12A 0.9900 . ?
C12 H12B 0.9900 . ?
C12 C13 1.529(4) . ?
C13 H13A 0.9900 . ?
C13 H13B 0.9900 . ?
C13 H13C 0.9900 . ?
C13 H13D 0.9900 . ?
C13 C14 1.524(7) . ?
C13 C14A 1.538(10) . ?
C14 H14A 0.9900 . ?
C14 H14B 0.9900 . ?
C14 C15 1.537(8) . ?
C15 H15A 0.9900 . ?
C15 H15B 0.9900 . ?
C15 C16 1.539(9) . ?
C16 H16A 0.9800 . ?
C16 H16B 0.9800 . ?
C16 H16C 0.9800 . ?
C19 H19A 0.9900 . ?
C19 H19B 0.9900 . ?
C19 C20 1.526(5) . ?
C20 H20A 0.9900 . ?
C20 H20B 0.9900 . ?
C20 H20C 0.9900 . ?
C20 H20D 0.9900 . ?
C20 C21 1.52(3) . ?
C20 C21A 1.56(2) . ?
C21 H21A 0.9900 . ?
C21 H21B 0.9900 . ?
C21 C22 1.53(2) . ?
C22 H22A 0.9800 . ?
C22 H22B 0.9800 . ?
C22 H22C 0.9800 . ?
C21A H21C 0.9900 . ?
C21A H21D 0.9900 . ?
C21A C22A 1.50(2) . ?
C22A H22D 0.9800 . ?
C22A H22E 0.9800 . ?
C22A H22F 0.9800 . ?
C14A H14C 0.9900 . ?
C14A H14D 0.9900 . ?
C14A C15A 1.542(10) . ?
C15A H15C 0.9900 . ?
C15A H15D 0.9900 . ?
C15A C16A 1.529(11) . ?
C16A H16D 0.9800 . ?
C16A H16E 0.9800 . ?
C16A H16F 0.9800 . ?

loop_
_geom_torsion_atom_site_label_1
_geom_torsion_atom_site_label_2
_geom_torsion_atom_site_label_3
_geom_torsion_atom_site_label_4
_geom_torsion
_geom_torsion_site_symmetry_1
_geom_torsion_site_symmetry_2
_geom_torsion_site_symmetry_3
_geom_torsion_site_symmetry_4
_geom_torsion_publ_flag
O7 C9 C19 C20 178.7(3) . . . . ?
C1 C2 C3 C4 -0.5(6) . . . . ?
C1 C2 C3 C11 175.3(3) . . . . ?
C1 C2 C10 O1 -179.3(2) . . . . ?
C1 C2 C10 O2 -1.8(5) . . . . ?
C1 C9 C19 C20 60.1(4) . . . . ?
C2 C1 C9 O7 30.9(3) . . . . ?
C2 C1 C9 C8 -87.4(3) . . . . ?
C2 C1 C9 C19 151.1(3) . . . . ?
C2 C3 C4 C5 -33.5(5) . . . . ?
C2 C3 C4 C12 92.9(4) . . . . ?
C2 C3 C11 O1 2.5(3) . . . . ?
C2 C3 C11 O3 -177.6(3) . . . . ?
C3 C2 C10 O1 -3.5(3) . . . . ?
C3 C2 C10 O2 174.0(3) . . . . ?
C3 C4 C5 C6 -53.9(3) . . . . ?
C3 C4 C12 C13 178.8(3) . . . . ?
C4 C3 C11 O1 179.0(2) . . . . ?
C4 C3 C11 O3 -1.1(4) . . . . ?
C4 C5 C6 C7 104.4(3) . . . . ?
C4 C5 C6 C17 -74.5(3) . . . . ?
C4 C12 C13 C14 -177.2(6) . . . . ?
C4 C12 C13 C14A -163.3(13) . . . . ?
C5 C4 C12 C13 -54.2(4) . . . . ?
C5 C6 C7 C8 8.7(5) . . . . ?
C5 C6 C7 C18 -177.7(3) . . . . ?
C5 C6 C17 O4 177.5(2) . . . . ?
C5 C6 C17 O5 -2.9(5) . . . . ?
C6 C7 C8 C9 -85.6(4) . . . . ?
C6 C7 C18 O4 -0.5(3) . . . . ?
C6 C7 C18 O6 179.4(3) . . . . ?
C7 C6 C17 O4 -1.6(3) . . . . ?
C7 C6 C17 O5 178.0(3) . . . . ?
C7 C8 C9 O7 -50.3(3) . . . . ?
C7 C8 C9 C1 68.3(3) . . . . ?
C7 C8 C9 C19 -169.8(3) . . . . ?
C8 C7 C18 O4 173.8(2) . . . . ?
C8 C7 C18 O6 -6.3(5) . . . . ?
C8 C9 C19 C20 -63.8(4) . . . . ?
C9 C1 C2 C3 102.4(4) . . . . ?
C9 C1 C2 C10 -83.3(3) . . . . ?
C9 C19 C20 C21 160.0(10) . . . . ?
C9 C19 C20 C21A 175.1(8) . . . . ?
C10 O1 C11 O3 175.5(3) . . . . ?
C10 O1 C11 C3 -4.6(3) . . . . ?
C10 C2 C3 C4 -175.2(3) . . . . ?
C10 C2 C3 C11 0.6(3) . . . . ?
C11 O1 C10 O2 -172.8(3) . . . . ?
C11 O1 C10 C2 5.0(3) . . . . ?
C11 C3 C4 C5 151.1(2) . . . . ?
C11 C3 C4 C12 -82.6(3) . . . . ?
C12 C4 C5 C6 -177.8(2) . . . . ?
C12 C13 C14 C15 -179.0(8) . . . . ?
C12 C13 C14A C15A 170.8(18) . . . . ?
C13 C14 C15 C16 -179.1(10) . . . . ?
C13 C14A C15A C16A 74(2) . . . . ?
C17 O4 C18 O6 179.6(3) . . . . ?
C17 O4 C18 C7 -0.5(3) . . . . ?
C17 C6 C7 C8 -172.3(3) . . . . ?
C17 C6 C7 C18 1.2(3) . . . . ?
C18 O4 C17 O5 -178.4(3) . . . . ?
C18 O4 C17 C6 1.2(3) . . . . ?
C18 C7 C8 C9 101.5(3) . . . . ?
C19 C20 C21 C22 58.6(19) . . . . ?
C19 C20 C21A C22A -75.5(12) . . . . ?

loop_
_platon_squeeze_void_nr
_platon_squeeze_void_average_x
_platon_squeeze_void_average_y
_platon_squeeze_void_average_z
_platon_squeeze_void_volume
_platon_squeeze_void_count_electrons
_platon_squeeze_void_content
1 -0.054 0.250 0.000 147 36 ' '
2 0.009 0.750 0.500 147 36 ' '
